data_7114608
loop_
_publ_author_name
'Bin-Miao Yang'
'Kai Xiang'
'Yong-Qiang Tu'
'Shi-Heng Zhang'
'Deng-Tao Yang'
'Shao-Hua Wang'
'Fu-Ming Zhang'

_publ_section_title
;
 Spiro-fused six-membered N-heterocyclic carbene: a new scaffold toward
 unique properties and activities
;
_journal_name_full Chem.Commun.
_journal_page_first 7163
_journal_paper_doi 10.1039/C4CC01627K
_journal_volume 50
_journal_year 2014
_chemical_formula_moiety 'C44 H48 Cu N4, Cl2 Cu, C4 H8 O'
_chemical_formula_sum 'C48 H56 Cl2 Cu2 N4 O'
_chemical_formula_weight 902.94
_chemical_name_systematic
;
 ?
;
_space_group_crystal_system orthorhombic
_space_group_IT_number 33
_space_group_name_Hall 'P 2c -2n'
_space_group_name_H-M_alt 'P n a 21'
_symmetry_space_group_name_Hall 'P 2c -2n'
_symmetry_space_group_name_H-M 'P n a 21'
_atom_sites_solution_hydrogens geom
_atom_sites_solution_primary iterative
_audit_creation_date 2013-09-13
_audit_creation_method
;
  Olex2 1.2
  (compiled Apr 23 2013 17:54:37, GUI svn.r4466)
;
_cell_angle_alpha 90
_cell_angle_beta 90
_cell_angle_gamma 90
_cell_formula_units_Z 4
_cell_length_a 22.4845(5)
_cell_length_b 15.3897(5)
_cell_length_c 12.7631(3)
_cell_measurement_reflns_used 5442
_cell_measurement_temperature 150.00(10)
_cell_measurement_theta_max 28.2640
_cell_measurement_theta_min 3.6320
_cell_volume 4416.4(2)
_computing_cell_refinement
;
CrysAlisPro, Agilent Technologies,
Version 1.171.36.28 (release 01-02-2013 CrysAlis171 .NET)
(compiled Feb  1 2013,16:14:44)
;
_computing_data_collection
;
CrysAlisPro, Agilent Technologies,
Version 1.171.36.28 (release 01-02-2013 CrysAlis171 .NET)
(compiled Feb  1 2013,16:14:44)
;
_computing_data_reduction
;
CrysAlisPro, Agilent Technologies,
Version 1.171.36.28 (release 01-02-2013 CrysAlis171 .NET)
(compiled Feb  1 2013,16:14:44)
;
_computing_molecular_graphics
;
O. V. Dolomanov, L. J. Bourhis, R. J. Gildea, J. A. K. Howard and H. Puschmann,
OLEX2: a complete structure solution, refinement and analysis program.
J. Appl. Cryst. (2009). 42, 339-341.
;
_computing_publication_material
;
O. V. Dolomanov, L. J. Bourhis, R. J. Gildea, J. A. K. Howard and H. Puschmann,
OLEX2: a complete structure solution, refinement and analysis program.
J. Appl. Cryst. (2009). 42, 339-341.
;
_computing_structure_refinement
;
SHELXL, G.M. Sheldrick, Acta Cryst.
(2008). A64, 112-122
;
_computing_structure_solution 'SUPERFLIP, J. Appl. Cryst. (2007) 40, 786-790'
_diffrn_ambient_temperature 150.00(10)
_diffrn_detector_area_resol_mean 16.0733
_diffrn_measured_fraction_theta_full 0.9972
_diffrn_measured_fraction_theta_max 0.6418
_diffrn_measurement_details
;
  1 omega -100.00  -62.00   1.0000   10.0000
omega____ theta____ kappa____ phi______ frames
    -      -19.5262  178.0000   60.0000 38

  2 omega  -19.00   29.00   1.0000   10.0000
omega____ theta____ kappa____ phi______ frames
    -       22.8075  -99.0000   90.0000 48

  3 omega  -48.00   42.00   1.0000   10.0000
omega____ theta____ kappa____ phi______ frames
    -       22.8075  -77.0000  -60.0000 90
;
_diffrn_measurement_device_type 'SuperNova, Dual, Cu at zero, Eos'
_diffrn_measurement_method '\w scans'
_diffrn_orient_matrix_UB_11 0.0004266000
_diffrn_orient_matrix_UB_12 0.0384386000
_diffrn_orient_matrix_UB_13 0.0306848000
_diffrn_orient_matrix_UB_21 0.0293479000
_diffrn_orient_matrix_UB_22 -0.0097863000
_diffrn_orient_matrix_UB_23 0.0166201000
_diffrn_orient_matrix_UB_31 0.0115426000
_diffrn_orient_matrix_UB_32 0.0234458000
_diffrn_orient_matrix_UB_33 -0.0432877000
_diffrn_radiation_monochromator mirror
_diffrn_radiation_type 'Mo K\a'
_diffrn_radiation_wavelength 0.7107
_diffrn_reflns_av_R_equivalents 0.0289
_diffrn_reflns_av_unetI/netI 0.0389
_diffrn_reflns_Laue_measured_fraction_full 0.998
_diffrn_reflns_Laue_measured_fraction_max 0.998
_diffrn_reflns_limit_h_max 27
_diffrn_reflns_limit_h_min -27
_diffrn_reflns_limit_k_max 18
_diffrn_reflns_limit_k_min -10
_diffrn_reflns_limit_l_max 8
_diffrn_reflns_limit_l_min -15
_diffrn_reflns_number 12313
_diffrn_reflns_point_group_measured_fraction_full 0.737
_diffrn_reflns_point_group_measured_fraction_max 0.733
_diffrn_reflns_theta_full 25.500
_diffrn_reflns_theta_max 26.020
_diffrn_reflns_theta_min 3.023
_diffrn_source 'SuperNova (Mo) X-ray Source'
_exptl_absorpt_coefficient_mu 1.124
_exptl_absorpt_correction_T_max 1.00000
_exptl_absorpt_correction_T_min 0.50497
_exptl_absorpt_correction_type multi-scan
_exptl_absorpt_process_details
;
CrysAlisPro, Agilent Technologies,
Version 1.171.36.28 (release 01-02-2013 CrysAlis171 .NET)
(compiled Feb  1 2013,16:14:44)
Empirical absorption correction using spherical harmonics,
 implemented in SCALE3 ABSPACK scaling algorithm.
;
_exptl_crystal_colour 'clear light colourless'
_exptl_crystal_density_diffrn 1.358
_exptl_crystal_description block
_exptl_crystal_F_000 1888
_exptl_crystal_size_max 0.33
_exptl_crystal_size_mid 0.3
_exptl_crystal_size_min 0.25
_refine_diff_density_max 0.378
_refine_diff_density_min -0.583
_refine_diff_density_rms 0.059
_refine_ls_abs_structure_details
;
 Flack x determined using 1550 quotients [(I+)-(I-)]/[(I+)+(I-)]
 (Parsons and Flack (2004), Acta Cryst. A60, s61).
;
_refine_ls_abs_structure_Flack 0.017(10)
_refine_ls_extinction_method none
_refine_ls_goodness_of_fit_ref 1.059
_refine_ls_hydrogen_treatment constr
_refine_ls_matrix_type full
_refine_ls_number_parameters 523
_refine_ls_number_reflns 6372
_refine_ls_number_restraints 1
_refine_ls_restrained_S_all 1.059
_refine_ls_R_factor_all 0.0457
_refine_ls_R_factor_gt 0.0385
_refine_ls_shift/su_max 0.001
_refine_ls_shift/su_mean 0.000
_refine_ls_structure_factor_coef Fsqd
_refine_ls_weighting_details
;
 w=1/[\s^2^(Fo^2^)+(0.0565P)^2^+0.4435P]
 where P=(Fo^2^+2Fc^2^)/3
;
_refine_ls_weighting_scheme calc
_refine_ls_wR_factor_gt 0.0964
_refine_ls_wR_factor_ref 0.1018
_reflns_Friedel_coverage 0.402
_reflns_Friedel_fraction_full 0.449
_reflns_Friedel_fraction_max 0.441
_reflns_number_gt 5718
_reflns_number_total 6372
_reflns_threshold_expression 'I > 2\s(I)'
_cod_data_source_file c4cc01627k2.cif
_cod_data_source_block yangbm0909
_cod_database_code 7114608
_reflns_odcompleteness_completeness 99.72
_reflns_odcompleteness_iscentric 1
_reflns_odcompleteness_theta 26.32
_olex2_refinement_description
;
1. Fixed Uiso
 At 1.2 times of:
  All C(H) groups, All C(H,H) groups, All C(H,H,H,H) groups
2. Others
 Fixed Sof: H45A(0.5) H45B(0.5) H45C(0.5) H45D(0.5) H47A(0.5) H47B(0.5)
 H47C(0.5) H47D(0.5) C1A(0.5) H1AA(0.5) H1AB(0.5) C1B(0.5) H1BA(0.5) H1BB(0.5)
3.a Ternary CH refined with riding coordinates:
 C7(H7), C15(H15), C29(H29), C37(H37)
3.b Secondary CH2 refined with riding coordinates:
 C8(H8A,H8B), C9(H9A,H9B), C10(H10A,H10B), C12(H12A,H12B), C13(H13A,H13B),
 C14(H14A,H14B), C30(H30A,H30B), C31(H31A,H31B), C32(H32A,H32B), C34(H34A,H34B),
  C35(H35A,H35B), C36(H36A,H36B), C45(H45A,H45B), C45(H45C,H45D), C47(H47A,
 H47B), C47(H47C,H47D), C48(H48A,H48B), C1A(H1AA,H1AB), C1B(H1BA,H1BB)
3.c Aromatic/amide H refined with riding coordinates:
 C1(H1), C2(H2), C3(H3), C4(H4), C5(H5), C17(H17), C18(H18), C19(H19),
 C20(H20), C21(H21), C23(H23), C24(H24), C25(H25), C26(H26), C27(H27), C40(H40),
  C41(H41), C42(H42), C43(H43), C44(H44)
;
_shelx_space_group_comment
;
The symmetry employed for this shelxl refinement is uniquely defined
by the following loop, which should always be used as a source of
symmetry information in preference to the above space-group names.
They are only intended as comments.
;
_shelxl_version_number 2013-2

loop_
_space_group_symop_operation_xyz
'x, y, z'
'-x, -y, z+1/2'
'-x+1/2, y+1/2, z+1/2'
'x+1/2, -y+1/2, z'

loop_
_atom_site_label
_atom_site_type_symbol
_atom_site_fract_x
_atom_site_fract_y
_atom_site_fract_z
_atom_site_U_iso_or_equiv
_atom_site_adp_type
_atom_site_occupancy
_atom_site_site_symmetry_order
_atom_site_calc_flag
_atom_site_refinement_flags_posn
_atom_site_refinement_flags_adp
_atom_site_refinement_flags_occupancy
_atom_site_disorder_assembly
_atom_site_disorder_group
Cu1 Cu 0.59209(2) 0.69465(3) 0.58889(5) 0.02634(14) Uani 1 1 d . . . . .
Cu2 Cu 0.36434(3) 0.83686(5) 0.29678(6) 0.0485(2) Uani 1 1 d . . . . .
Cl1 Cl 0.36273(7) 0.97202(10) 0.31835(14) 0.0609(5) Uani 1 1 d . . . . .
Cl2 Cl 0.36639(8) 0.70119(10) 0.27998(16) 0.0647(5) Uani 1 1 d . . . . .
O1 O 0.29648(17) 0.4295(3) 0.5528(4) 0.0670(13) Uani 1 1 d . . . . .
N1 N 0.61303(15) 0.5144(2) 0.5546(3) 0.0282(9) Uani 1 1 d . . . . .
N2 N 0.69839(15) 0.5970(2) 0.5667(3) 0.0295(9) Uani 1 1 d . . . . .
N3 N 0.53507(16) 0.8454(2) 0.5128(3) 0.0257(8) Uani 1 1 d . . . . .
N4 N 0.52365(17) 0.8256(2) 0.6903(3) 0.0256(8) Uani 1 1 d . . . . .
C1 C 0.5165(2) 0.5671(3) 0.4945(5) 0.0385(13) Uani 1 1 d . . . . .
H1 H 0.5356 0.5967 0.4407 0.046 Uiso 1 1 calc R U . . .
C2 C 0.4555(2) 0.5753(3) 0.5068(5) 0.0472(15) Uani 1 1 d . . . . .
H2 H 0.4336 0.6113 0.4627 0.057 Uiso 1 1 calc R U . . .
C3 C 0.4276(2) 0.5289(3) 0.5860(7) 0.0560(17) Uani 1 1 d . . . . .
H3 H 0.3867 0.5341 0.5950 0.067 Uiso 1 1 calc R U . . .
C4 C 0.4594(2) 0.4757(3) 0.6510(6) 0.0481(15) Uani 1 1 d . . . . .
H4 H 0.4398 0.4446 0.7031 0.058 Uiso 1 1 calc R U . . .
C5 C 0.5211(2) 0.4675(3) 0.6401(5) 0.0413(13) Uani 1 1 d . . . . .
H5 H 0.5428 0.4312 0.6839 0.050 Uiso 1 1 calc R U . . .
C6 C 0.54897(18) 0.5152(3) 0.5619(4) 0.0312(11) Uani 1 1 d . . . . .
C7 C 0.64468(18) 0.4306(3) 0.5386(4) 0.0314(11) Uani 1 1 d . . . . .
H7 H 0.6488 0.3984 0.6045 0.038 Uiso 1 1 calc R U . . .
C8 C 0.6144(2) 0.3756(3) 0.4546(5) 0.0459(15) Uani 1 1 d . . . . .
H8A H 0.6242 0.3147 0.4638 0.055 Uiso 1 1 calc R U . . .
H8B H 0.5716 0.3821 0.4585 0.055 Uiso 1 1 calc R U . . .
C9 C 0.6375(3) 0.4085(6) 0.3500(6) 0.074(2) Uani 1 1 d . . . . .
H9A H 0.6067 0.4401 0.3130 0.089 Uiso 1 1 calc R U . . .
H9B H 0.6505 0.3603 0.3066 0.089 Uiso 1 1 calc R U . . .
C10 C 0.6897(2) 0.4683(4) 0.3752(4) 0.0432(13) Uani 1 1 d . . . . .
H10A H 0.6784 0.5287 0.3658 0.052 Uiso 1 1 calc R U . . .
H10B H 0.7232 0.4557 0.3300 0.052 Uiso 1 1 calc R U . . .
C11 C 0.7055(2) 0.4504(3) 0.4898(4) 0.0327(11) Uani 1 1 d . . . . .
C12 C 0.7489(2) 0.3745(4) 0.5053(5) 0.0464(14) Uani 1 1 d . . . . .
H12A H 0.7809 0.3772 0.4545 0.056 Uiso 1 1 calc R U . . .
H12B H 0.7285 0.3193 0.4977 0.056 Uiso 1 1 calc R U . . .
C13 C 0.7730(2) 0.3854(3) 0.6173(5) 0.0457(14) Uani 1 1 d . . . . .
H13A H 0.8153 0.3731 0.6194 0.055 Uiso 1 1 calc R U . . .
H13B H 0.7528 0.3461 0.6649 0.055 Uiso 1 1 calc R U . . .
C14 C 0.7610(2) 0.4808(3) 0.6485(5) 0.0410(13) Uani 1 1 d . . . . .
H14A H 0.7318 0.4841 0.7042 0.049 Uiso 1 1 calc R U . . .
H14B H 0.7973 0.5090 0.6716 0.049 Uiso 1 1 calc R U . . .
C15 C 0.73740(19) 0.5228(3) 0.5475(4) 0.0306(11) Uani 1 1 d . . . . .
H15 H 0.7712 0.5421 0.5051 0.037 Uiso 1 1 calc R U . . .
C16 C 0.72400(17) 0.6811(3) 0.5885(5) 0.0289(9) Uani 1 1 d . . . . .
C17 C 0.7637(2) 0.7179(3) 0.5167(4) 0.0338(11) Uani 1 1 d . . . . .
H17 H 0.7762 0.6868 0.4582 0.041 Uiso 1 1 calc R U . . .
C18 C 0.7840(2) 0.8019(3) 0.5345(5) 0.0404(13) Uani 1 1 d . . . . .
H18 H 0.8106 0.8271 0.4876 0.048 Uiso 1 1 calc R U . . .
C19 C 0.7655(2) 0.8480(3) 0.6199(5) 0.0459(15) Uani 1 1 d . . . . .
H19 H 0.7789 0.9046 0.6302 0.055 Uiso 1 1 calc R U . . .
C20 C 0.7264(2) 0.8102(3) 0.6919(5) 0.0428(13) Uani 1 1 d . . . . .
H20 H 0.7138 0.8416 0.7501 0.051 Uiso 1 1 calc R U . . .
C21 C 0.7064(2) 0.7260(3) 0.6766(4) 0.0349(11) Uani 1 1 d . . . . .
H21 H 0.6813 0.7001 0.7253 0.042 Uiso 1 1 calc R U . . .
C22 C 0.63875(17) 0.5929(3) 0.5688(4) 0.0285(10) Uani 1 1 d . . . . .
C23 C 0.6229(2) 0.8080(3) 0.4100(4) 0.0330(11) Uani 1 1 d . . . . .
H23 H 0.6469 0.8283 0.4642 0.040 Uiso 1 1 calc R U . . .
C24 C 0.6482(2) 0.7705(4) 0.3212(4) 0.0418(13) Uani 1 1 d . . . . .
H24 H 0.6893 0.7644 0.3165 0.050 Uiso 1 1 calc R U . . .
C25 C 0.6122(3) 0.7425(4) 0.2402(4) 0.0399(13) Uani 1 1 d . . . . .
H25 H 0.6292 0.7172 0.1812 0.048 Uiso 1 1 calc R U . . .
C26 C 0.5516(2) 0.7516(3) 0.2462(4) 0.0362(11) Uani 1 1 d . . . . .
H26 H 0.5277 0.7333 0.1910 0.043 Uiso 1 1 calc R U . . .
C27 C 0.5258(2) 0.7884(3) 0.3355(4) 0.0319(11) Uani 1 1 d . . . . .
H27 H 0.4848 0.7949 0.3399 0.038 Uiso 1 1 calc R U . . .
C28 C 0.5616(2) 0.8146(3) 0.4165(4) 0.0270(10) Uani 1 1 d . . . . .
C29 C 0.5039(2) 0.9290(3) 0.5150(4) 0.0305(10) Uani 1 1 d . . . . .
H29 H 0.4836 0.9379 0.4479 0.037 Uiso 1 1 calc R U . . .
C30 C 0.5459(2) 1.0063(3) 0.5362(5) 0.0390(12) Uani 1 1 d . . . . .
H30A H 0.5775 0.9900 0.5841 0.047 Uiso 1 1 calc R U . . .
H30B H 0.5635 1.0274 0.4716 0.047 Uiso 1 1 calc R U . . .
C31 C 0.5053(2) 1.0754(3) 0.5853(5) 0.0429(12) Uani 1 1 d . . . . .
H31A H 0.5001 1.1239 0.5377 0.051 Uiso 1 1 calc R U . . .
H31B H 0.5223 1.0968 0.6502 0.051 Uiso 1 1 calc R U . . .
C32 C 0.4453(2) 1.0304(3) 0.6063(5) 0.0405(13) Uani 1 1 d . . . . .
H32A H 0.4298 1.0468 0.6744 0.049 Uiso 1 1 calc R U . . .
H32B H 0.4164 1.0460 0.5530 0.049 Uiso 1 1 calc R U . . .
C33 C 0.45887(18) 0.9326(3) 0.6026(4) 0.0302(10) Uani 1 1 d . . . . .
C34 C 0.40404(19) 0.8731(3) 0.5866(5) 0.0374(10) Uani 1 1 d . . . . .
H34A H 0.3698 0.9074 0.5661 0.045 Uiso 1 1 calc R U . . .
H34B H 0.4119 0.8308 0.5321 0.045 Uiso 1 1 calc R U . . .
C35 C 0.3920(2) 0.8272(4) 0.6910(5) 0.0412(13) Uani 1 1 d . . . . .
H35A H 0.3502 0.8304 0.7093 0.049 Uiso 1 1 calc R U . . .
H35B H 0.4038 0.7666 0.6876 0.049 Uiso 1 1 calc R U . . .
C36 C 0.42992(19) 0.8765(4) 0.7707(4) 0.0378(12) Uani 1 1 d . . . . .
H36A H 0.4091 0.9274 0.7966 0.045 Uiso 1 1 calc R U . . .
H36B H 0.4405 0.8396 0.8294 0.045 Uiso 1 1 calc R U . . .
C37 C 0.4847(2) 0.9023(3) 0.7083(4) 0.0298(10) Uani 1 1 d . . . . .
H37 H 0.5065 0.9493 0.7431 0.036 Uiso 1 1 calc R U . . .
C38 C 0.54582(17) 0.7986(3) 0.5993(4) 0.0262(9) Uani 1 1 d . . . . .
C39 C 0.54119(18) 0.7750(3) 0.7806(4) 0.0254(9) Uani 1 1 d . . . . .
C40 C 0.5750(2) 0.8130(3) 0.8583(4) 0.0339(11) Uani 1 1 d . . . . .
H40 H 0.5837 0.8720 0.8551 0.041 Uiso 1 1 calc R U . . .
C41 C 0.5958(2) 0.7635(4) 0.9406(5) 0.0387(13) Uani 1 1 d . . . . .
H41 H 0.6186 0.7893 0.9927 0.046 Uiso 1 1 calc R U . . .
C42 C 0.5827(2) 0.6756(4) 0.9459(5) 0.0411(13) Uani 1 1 d . . . . .
H42 H 0.5975 0.6420 1.0006 0.049 Uiso 1 1 calc R U . . .
C43 C 0.5475(2) 0.6381(3) 0.8694(4) 0.0386(12) Uani 1 1 d . . . . .
H43 H 0.5379 0.5794 0.8735 0.046 Uiso 1 1 calc R U . . .
C44 C 0.5264(2) 0.6879(3) 0.7861(4) 0.0331(11) Uani 1 1 d . . . . .
H44 H 0.5027 0.6628 0.7347 0.040 Uiso 1 1 calc R U . . .
C45 C 0.2787(3) 0.4451(6) 0.4479(7) 0.081(2) Uani 1 1 d . . . . .
H45A H 0.2942 0.4001 0.4023 0.098 Uiso 0.5 1 calc R U P A 1
H45B H 0.2939 0.5007 0.4242 0.098 Uiso 0.5 1 calc R U P A 1
H45C H 0.3086 0.4245 0.3991 0.098 Uiso 0.5 1 calc R U P A 2
H45D H 0.2722 0.5066 0.4360 0.098 Uiso 0.5 1 calc R U P A 2
C47 C 0.1968(3) 0.3899(6) 0.5390(7) 0.085(3) Uani 1 1 d . . . . .
H47A H 0.1651 0.4175 0.5782 0.102 Uiso 0.5 1 calc R U P B 1
H47B H 0.1834 0.3329 0.5164 0.102 Uiso 0.5 1 calc R U P B 1
H47C H 0.1713 0.3396 0.5478 0.102 Uiso 0.5 1 calc R U P B 2
H47D H 0.1746 0.4420 0.5560 0.102 Uiso 0.5 1 calc R U P B 2
C48 C 0.2521(3) 0.3824(4) 0.6049(7) 0.068(2) Uani 1 1 d . . . . .
H48A H 0.2452 0.4063 0.6741 0.082 Uiso 1 1 calc R U . . .
H48B H 0.2637 0.3220 0.6121 0.082 Uiso 1 1 calc R U . . .
C1A C 0.2145(7) 0.4452(12) 0.4451(17) 0.068(5) Uani 0.5 1 d . . P C 1
H1AA H 0.1999 0.4199 0.3804 0.082 Uiso 0.5 1 calc R U P C 1
H1AB H 0.1990 0.5038 0.4517 0.082 Uiso 0.5 1 calc R U P C 1
C1B C 0.2205(9) 0.3940(12) 0.4353(17) 0.073(5) Uani 0.5 1 d . . P C 2
H1BA H 0.1934 0.4239 0.3885 0.087 Uiso 0.5 1 calc R U P C 2
H1BB H 0.2282 0.3362 0.4080 0.087 Uiso 0.5 1 calc R U P C 2

loop_
_atom_site_aniso_label
_atom_site_aniso_U_11
_atom_site_aniso_U_22
_atom_site_aniso_U_33
_atom_site_aniso_U_23
_atom_site_aniso_U_13
_atom_site_aniso_U_12
Cu1 0.0244(2) 0.0236(2) 0.0310(3) -0.0013(3) 0.0011(3) 0.00315(19)
Cu2 0.0407(3) 0.0579(4) 0.0468(4) -0.0061(4) -0.0030(3) -0.0007(3)
Cl1 0.0653(9) 0.0523(8) 0.0651(12) -0.0005(8) -0.0046(8) -0.0085(7)
Cl2 0.0706(10) 0.0604(9) 0.0631(11) -0.0191(10) -0.0066(9) 0.0056(7)
O1 0.040(2) 0.096(3) 0.065(3) -0.012(3) 0.001(2) -0.010(2)
N1 0.0244(16) 0.0205(17) 0.040(3) -0.0028(17) -0.0027(17) 0.0020(14)
N2 0.0235(16) 0.0270(18) 0.038(3) -0.0045(19) 0.0024(17) 0.0014(13)
N3 0.0265(18) 0.0266(19) 0.024(2) 0.0014(18) 0.0004(17) 0.0022(15)
N4 0.0255(18) 0.0267(19) 0.025(2) -0.0016(18) 0.0009(17) 0.0037(15)
C1 0.032(2) 0.032(2) 0.052(4) -0.010(3) -0.010(2) 0.002(2)
C2 0.033(2) 0.037(3) 0.072(4) -0.021(3) -0.014(3) 0.006(2)
C3 0.026(2) 0.045(3) 0.097(5) -0.030(4) 0.005(4) 0.000(2)
C4 0.037(3) 0.036(3) 0.072(4) -0.013(3) 0.010(3) -0.012(2)
C5 0.036(2) 0.029(2) 0.060(4) -0.008(3) -0.002(3) -0.001(2)
C6 0.0248(19) 0.024(2) 0.045(3) -0.006(2) -0.005(2) -0.0019(16)
C7 0.029(2) 0.025(2) 0.041(3) 0.002(2) -0.004(2) 0.0046(18)
C8 0.035(3) 0.032(3) 0.071(4) -0.016(3) -0.007(3) 0.008(2)
C9 0.057(4) 0.109(6) 0.057(4) -0.021(5) -0.008(3) -0.018(4)
C10 0.047(3) 0.048(3) 0.035(3) -0.009(3) -0.001(3) 0.012(2)
C11 0.031(2) 0.027(2) 0.040(3) -0.006(2) -0.002(2) 0.0058(19)
C12 0.038(3) 0.038(3) 0.063(4) -0.002(3) -0.005(3) 0.015(2)
C13 0.036(3) 0.040(3) 0.062(4) 0.012(3) -0.007(3) 0.011(2)
C14 0.035(2) 0.043(3) 0.045(3) 0.003(3) -0.009(3) 0.006(2)
C15 0.026(2) 0.030(2) 0.036(3) -0.001(2) -0.001(2) 0.0077(18)
C16 0.0213(17) 0.029(2) 0.037(2) -0.003(3) -0.006(2) -0.0001(15)
C17 0.027(2) 0.037(2) 0.038(3) -0.002(2) 0.006(2) -0.0006(19)
C18 0.032(2) 0.035(3) 0.055(4) 0.006(3) 0.002(3) -0.006(2)
C19 0.042(3) 0.033(3) 0.063(4) -0.006(3) -0.005(3) -0.011(2)
C20 0.041(3) 0.043(3) 0.045(3) -0.012(3) -0.003(3) -0.008(2)
C21 0.030(2) 0.038(3) 0.036(3) -0.005(3) -0.003(2) -0.006(2)
C22 0.0238(19) 0.033(2) 0.029(3) 0.000(2) -0.0003(19) -0.0010(16)
C23 0.030(2) 0.041(3) 0.028(3) 0.007(2) 0.003(2) -0.006(2)
C24 0.035(3) 0.060(3) 0.030(3) 0.003(3) 0.006(2) 0.006(2)
C25 0.052(3) 0.044(3) 0.023(3) 0.001(3) 0.009(3) 0.012(3)
C26 0.048(3) 0.034(3) 0.027(3) 0.001(2) -0.007(2) -0.001(2)
C27 0.032(2) 0.032(2) 0.032(3) -0.002(2) -0.005(2) 0.003(2)
C28 0.033(2) 0.027(2) 0.021(2) 0.004(2) -0.001(2) 0.0030(18)
C29 0.033(2) 0.028(2) 0.031(3) 0.002(2) -0.003(2) 0.0095(19)
C30 0.043(3) 0.031(2) 0.043(3) 0.005(3) 0.002(3) -0.002(2)
C31 0.051(3) 0.027(2) 0.051(3) 0.001(3) -0.007(3) 0.006(2)
C32 0.044(3) 0.031(2) 0.046(3) 0.004(3) -0.007(3) 0.015(2)
C33 0.026(2) 0.031(2) 0.034(3) 0.004(2) 0.000(2) 0.0084(16)
C34 0.028(2) 0.044(2) 0.040(3) 0.002(3) -0.005(3) 0.0044(19)
C35 0.023(2) 0.057(3) 0.043(3) 0.003(3) 0.004(2) 0.001(2)
C36 0.030(2) 0.050(3) 0.033(3) 0.001(3) 0.008(2) 0.011(2)
C37 0.028(2) 0.027(2) 0.035(3) -0.005(2) -0.001(2) 0.0079(18)
C38 0.0218(17) 0.031(2) 0.026(3) -0.001(2) 0.004(2) -0.0024(16)
C39 0.024(2) 0.029(2) 0.023(2) 0.007(2) 0.001(2) 0.0035(18)
C40 0.040(3) 0.031(2) 0.031(3) 0.000(2) -0.005(2) -0.001(2)
C41 0.040(3) 0.043(3) 0.033(3) -0.001(3) -0.009(2) 0.001(2)
C42 0.044(3) 0.043(3) 0.036(3) 0.008(3) -0.004(3) 0.006(2)
C43 0.042(3) 0.034(3) 0.040(3) 0.012(3) 0.001(2) -0.006(2)
C44 0.028(2) 0.033(2) 0.038(3) -0.001(3) 0.000(2) -0.0035(17)
C45 0.061(4) 0.120(7) 0.063(5) -0.006(5) 0.004(4) -0.015(4)
C47 0.044(3) 0.119(7) 0.093(6) 0.027(6) -0.012(4) -0.006(4)
C48 0.052(3) 0.067(4) 0.085(6) 0.004(4) -0.011(4) -0.011(3)
C1A 0.048(8) 0.083(12) 0.073(11) -0.001(12) -0.002(8) -0.010(9)
C1B 0.083(12) 0.070(11) 0.065(11) -0.006(11) -0.032(9) -0.009(11)

loop_
_atom_type_symbol
_atom_type_description
_atom_type_scat_dispersion_real
_atom_type_scat_dispersion_imag
_atom_type_scat_source
C C 0.0033 0.0016 'International Tables Vol C Tables 4.2.6.8 and 6.1.1.4'
H H 0.0000 0.0000 'International Tables Vol C Tables 4.2.6.8 and 6.1.1.4'
N N 0.0061 0.0033 'International Tables Vol C Tables 4.2.6.8 and 6.1.1.4'
O O 0.0106 0.0060 'International Tables Vol C Tables 4.2.6.8 and 6.1.1.4'
Cu Cu 0.3201 1.2651 'International Tables Vol C Tables 4.2.6.8 and 6.1.1.4'
Cl Cl 0.1484 0.1585 'International Tables Vol C Tables 4.2.6.8 and 6.1.1.4'

loop_
_geom_angle_atom_site_label_1
_geom_angle_atom_site_label_2
_geom_angle_atom_site_label_3
_geom_angle
C22 Cu1 C38 176.2(2)
Cl1 Cu2 Cl2 178.30(9)
C48 O1 C45 109.5(5)
C6 N1 C7 119.6(3)
C22 N1 C6 114.2(3)
C22 N1 C7 126.1(3)
C16 N2 C15 119.6(3)
C22 N2 C15 124.5(4)
C22 N2 C16 115.8(3)
C28 N3 C29 120.1(4)
C38 N3 C28 116.7(3)
C38 N3 C29 122.8(4)
C38 N4 C37 127.1(4)
C38 N4 C39 115.2(4)
C39 N4 C37 117.7(4)
C2 C1 H1 119.8
C6 C1 H1 119.8
C6 C1 C2 120.4(6)
C1 C2 H2 120.6
C1 C2 C3 118.9(5)
C3 C2 H2 120.6
C2 C3 H3 119.6
C4 C3 C2 120.9(5)
C4 C3 H3 119.6
C3 C4 H4 119.6
C3 C4 C5 120.8(6)
C5 C4 H4 119.6
C4 C5 H5 120.9
C6 C5 C4 118.1(5)
C6 C5 H5 120.9
C1 C6 N1 119.5(4)
C1 C6 C5 120.9(4)
C5 C6 N1 119.5(4)
N1 C7 H7 111.4
N1 C7 C8 111.4(4)
N1 C7 C11 108.0(4)
C8 C7 H7 111.4
C8 C7 C11 102.9(4)
C11 C7 H7 111.4
C7 C8 H8A 110.5
C7 C8 H8B 110.5
H8A C8 H8B 108.7
C9 C8 C7 106.2(4)
C9 C8 H8A 110.5
C9 C8 H8B 110.5
C8 C9 H9A 110.5
C8 C9 H9B 110.5
C8 C9 C10 106.2(5)
H9A C9 H9B 108.7
C10 C9 H9A 110.5
C10 C9 H9B 110.5
C9 C10 H10A 110.6
C9 C10 H10B 110.6
C9 C10 C11 105.8(5)
H10A C10 H10B 108.7
C11 C10 H10A 110.6
C11 C10 H10B 110.6
C7 C11 C12 111.3(4)
C10 C11 C7 102.5(4)
C10 C11 C12 114.0(4)
C15 C11 C7 111.8(4)
C15 C11 C10 116.2(4)
C15 C11 C12 101.4(4)
C11 C12 H12A 110.7
C11 C12 H12B 110.7
C11 C12 C13 105.0(5)
H12A C12 H12B 108.8
C13 C12 H12A 110.7
C13 C12 H12B 110.7
C12 C13 H13A 110.4
C12 C13 H13B 110.4
C12 C13 C14 106.4(4)
H13A C13 H13B 108.6
C14 C13 H13A 110.4
C14 C13 H13B 110.4
C13 C14 H14A 110.9
C13 C14 H14B 110.9
H14A C14 H14B 109.0
C15 C14 C13 104.1(4)
C15 C14 H14A 110.9
C15 C14 H14B 110.9
N2 C15 C11 111.8(4)
N2 C15 C14 113.3(4)
N2 C15 H15 108.8
C11 C15 C14 105.2(4)
C11 C15 H15 108.8
C14 C15 H15 108.8
C17 C16 N2 119.4(5)
C21 C16 N2 119.5(5)
C21 C16 C17 121.0(4)
C16 C17 H17 120.7
C18 C17 C16 118.6(5)
C18 C17 H17 120.7
C17 C18 H18 119.5
C19 C18 C17 120.9(5)
C19 C18 H18 119.5
C18 C19 H19 120.0
C18 C19 C20 119.9(5)
C20 C19 H19 120.0
C19 C20 H20 120.0
C21 C20 C19 120.1(5)
C21 C20 H20 120.0
C16 C21 C20 119.4(5)
C16 C21 H21 120.3
C20 C21 H21 120.3
N1 C22 Cu1 121.2(3)
N2 C22 Cu1 121.0(3)
N2 C22 N1 117.8(4)
C24 C23 H23 120.5
C28 C23 H23 120.5
C28 C23 C24 119.0(5)
C23 C24 H24 120.0
C25 C24 C23 119.9(5)
C25 C24 H24 120.0
C24 C25 H25 119.7
C26 C25 C24 120.5(5)
C26 C25 H25 119.7
C25 C26 H26 120.0
C25 C26 C27 119.9(5)
C27 C26 H26 120.0
C26 C27 H27 120.3
C28 C27 C26 119.4(4)
C28 C27 H27 120.3
C23 C28 N3 119.1(4)
C27 C28 N3 119.7(4)
C27 C28 C23 121.2(5)
N3 C29 H29 109.2
N3 C29 C30 112.8(4)
N3 C29 C33 111.6(4)
C30 C29 H29 109.2
C33 C29 H29 109.2
C33 C29 C30 104.6(4)
C29 C30 H30A 111.0
C29 C30 H30B 111.0
H30A C30 H30B 109.0
C31 C30 C29 104.0(4)
C31 C30 H30A 111.0
C31 C30 H30B 111.0
C30 C31 H31A 110.5
C30 C31 H31B 110.5
C30 C31 C32 106.3(4)
H31A C31 H31B 108.7
C32 C31 H31A 110.5
C32 C31 H31B 110.5
C31 C32 H32A 110.7
C31 C32 H32B 110.7
H32A C32 H32B 108.8
C33 C32 C31 105.1(4)
C33 C32 H32A 110.7
C33 C32 H32B 110.7
C29 C33 C32 101.1(4)
C29 C33 C34 114.5(4)
C29 C33 C37 112.6(3)
C32 C33 C34 115.1(4)
C32 C33 C37 110.2(4)
C37 C33 C34 103.6(4)
C33 C34 H34A 110.2
C33 C34 H34B 110.2
H34A C34 H34B 108.5
C35 C34 C33 107.4(5)
C35 C34 H34A 110.2
C35 C34 H34B 110.2
C34 C35 H35A 110.8
C34 C35 H35B 110.8
H35A C35 H35B 108.9
C36 C35 C34 104.5(4)
C36 C35 H35A 110.8
C36 C35 H35B 110.8
C35 C36 H36A 111.1
C35 C36 H36B 111.1
H36A C36 H36B 109.0
C37 C36 C35 103.5(4)
C37 C36 H36A 111.1
C37 C36 H36B 111.1
N4 C37 C33 109.1(4)
N4 C37 C36 110.6(4)
N4 C37 H37 111.2
C33 C37 H37 111.2
C36 C37 C33 103.4(4)
C36 C37 H37 111.2
N3 C38 Cu1 119.3(3)
N4 C38 Cu1 121.7(4)
N4 C38 N3 118.9(4)
C40 C39 N4 119.6(4)
C40 C39 C44 120.5(5)
C44 C39 N4 119.8(4)
C39 C40 H40 120.0
C39 C40 C41 120.0(4)
C41 C40 H40 120.0
C40 C41 H41 119.8
C40 C41 C42 120.3(5)
C42 C41 H41 119.8
C41 C42 H42 120.2
C43 C42 C41 119.6(5)
C43 C42 H42 120.2
C42 C43 H43 119.9
C42 C43 C44 120.2(5)
C44 C43 H43 119.9
C39 C44 C43 119.3(5)
C39 C44 H44 120.3
C43 C44 H44 120.3
O1 C45 H45A 110.1
O1 C45 H45B 110.1
O1 C45 H45C 110.8
O1 C45 H45D 110.8
O1 C45 C1A 107.8(10)
O1 C45 C1B 104.6(10)
H45A C45 H45B 108.5
H45C C45 H45D 108.9
C1A C45 H45A 110.1
C1A C45 H45B 110.1
C1B C45 H45C 110.8
C1B C45 H45D 110.8
H47A C47 H47B 108.8
H47C C47 H47D 109.2
C48 C47 H47A 110.6
C48 C47 H47B 110.6
C48 C47 H47C 111.3
C48 C47 H47D 111.3
C48 C47 C1A 105.5(8)
C1A C47 H47A 110.6
C1A C47 H47B 110.6
C1B C47 H47C 111.3
C1B C47 H47D 111.3
C1B C47 C48 102.3(10)
O1 C48 C47 106.5(6)
O1 C48 H48A 110.4
O1 C48 H48B 110.4
C47 C48 H48A 110.4
C47 C48 H48B 110.4
H48A C48 H48B 108.6
C45 C1A C47 103.9(13)
C45 C1A H1AA 111.0
C45 C1A H1AB 111.0
C47 C1A H1AA 111.0
C47 C1A H1AB 111.0
H1AA C1A H1AB 109.0
C45 C1B H1BA 110.9
C45 C1B H1BB 110.9
C47 C1B C45 104.1(12)
C47 C1B H1BA 110.9
C47 C1B H1BB 110.9
H1BA C1B H1BB 109.0

loop_
_geom_bond_atom_site_label_1
_geom_bond_atom_site_label_2
_geom_bond_distance
Cu1 C22 1.902(4)
Cu1 C38 1.913(4)
Cu2 Cl1 2.0986(17)
Cu2 Cl2 2.0993(17)
O1 C45 1.417(10)
O1 C48 1.402(8)
N1 C6 1.443(5)
N1 C7 1.488(5)
N1 C22 1.352(5)
N2 C15 1.461(5)
N2 C16 1.445(5)
N2 C22 1.343(5)
N3 C28 1.446(6)
N3 C29 1.464(5)
N3 C38 1.341(6)
N4 C37 1.487(5)
N4 C38 1.330(6)
N4 C39 1.446(6)
C1 H1 0.9300
C1 C2 1.386(7)
C1 C6 1.383(7)
C2 H2 0.9300
C2 C3 1.387(10)
C3 H3 0.9300
C3 C4 1.368(9)
C4 H4 0.9300
C4 C5 1.400(7)
C5 H5 0.9300
C5 C6 1.387(7)
C7 H7 0.9800
C7 C8 1.526(8)
C7 C11 1.534(7)
C8 H8A 0.9700
C8 H8B 0.9700
C8 C9 1.521(10)
C9 H9A 0.9700
C9 H9B 0.9700
C9 C10 1.525(9)
C10 H10A 0.9700
C10 H10B 0.9700
C10 C11 1.531(7)
C11 C12 1.535(6)
C11 C15 1.515(7)
C12 H12A 0.9700
C12 H12B 0.9700
C12 C13 1.539(9)
C13 H13A 0.9700
C13 H13B 0.9700
C13 C14 1.544(7)
C14 H14A 0.9700
C14 H14B 0.9700
C14 C15 1.538(7)
C15 H15 0.9800
C16 C17 1.399(7)
C16 C21 1.378(8)
C17 H17 0.9300
C17 C18 1.390(7)
C18 H18 0.9300
C18 C19 1.365(8)
C19 H19 0.9300
C19 C20 1.399(8)
C20 H20 0.9300
C20 C21 1.385(7)
C21 H21 0.9300
C23 H23 0.9300
C23 C24 1.393(7)
C23 C28 1.385(7)
C24 H24 0.9300
C24 C25 1.383(8)
C25 H25 0.9300
C25 C26 1.372(8)
C26 H26 0.9300
C26 C27 1.398(7)
C27 H27 0.9300
C27 C28 1.371(7)
C29 H29 0.9800
C29 C30 1.543(7)
C29 C33 1.510(7)
C30 H30A 0.9700
C30 H30B 0.9700
C30 C31 1.535(7)
C31 H31A 0.9700
C31 H31B 0.9700
C31 C32 1.540(7)
C32 H32A 0.9700
C32 H32B 0.9700
C32 C33 1.536(6)
C33 C34 1.549(6)
C33 C37 1.541(7)
C34 H34A 0.9700
C34 H34B 0.9700
C34 C35 1.532(9)
C35 H35A 0.9700
C35 H35B 0.9700
C35 C36 1.528(7)
C36 H36A 0.9700
C36 H36B 0.9700
C36 C37 1.520(7)
C37 H37 0.9800
C39 C40 1.379(7)
C39 C44 1.382(6)
C40 H40 0.9300
C40 C41 1.379(7)
C41 H41 0.9300
C41 C42 1.386(8)
C42 H42 0.9300
C42 C43 1.384(8)
C43 H43 0.9300
C43 C44 1.394(7)
C44 H44 0.9300
C45 H45A 0.9700
C45 H45B 0.9700
C45 H45C 0.9700
C45 H45D 0.9700
C45 C1A 1.444(18)
C45 C1B 1.53(2)
C47 H47A 0.9700
C47 H47B 0.9700
C47 H47C 0.9700
C47 H47D 0.9700
C47 C48 1.505(9)
C47 C1A 1.52(2)
C47 C1B 1.43(2)
C48 H48A 0.9700
C48 H48B 0.9700
C1A H1AA 0.9700
C1A H1AB 0.9700
C1B H1BA 0.9700
C1B H1BB 0.9700

loop_
_geom_torsion_atom_site_label_1
_geom_torsion_atom_site_label_2
_geom_torsion_atom_site_label_3
_geom_torsion_atom_site_label_4
_geom_torsion
O1 C45 C1A C47 -25.0(15)
O1 C45 C1B C47 26.6(15)
N1 C7 C8 C9 83.2(6)
N1 C7 C11 C10 -77.4(5)
N1 C7 C11 C12 160.4(4)
N1 C7 C11 C15 47.8(5)
N2 C16 C17 C18 174.7(4)
N2 C16 C21 C20 -173.6(5)
N3 C29 C30 C31 -154.4(4)
N3 C29 C33 C32 165.9(4)
N3 C29 C33 C34 -69.7(5)
N3 C29 C33 C37 48.3(5)
N4 C39 C40 C41 -175.0(4)
N4 C39 C44 C43 174.9(4)
C1 C2 C3 C4 -0.2(8)
C2 C1 C6 N1 -173.7(4)
C2 C1 C6 C5 2.7(7)
C2 C3 C4 C5 0.8(9)
C3 C4 C5 C6 0.3(8)
C4 C5 C6 N1 174.4(5)
C4 C5 C6 C1 -2.1(7)
C6 N1 C7 C8 44.8(6)
C6 N1 C7 C11 157.1(4)
C6 N1 C22 Cu1 -3.2(6)
C6 N1 C22 N2 177.8(4)
C6 C1 C2 C3 -1.6(8)
C7 N1 C6 C1 -124.2(5)
C7 N1 C6 C5 59.3(6)
C7 N1 C22 Cu1 -179.8(4)
C7 N1 C22 N2 1.3(8)
C7 C8 C9 C10 11.4(7)
C7 C11 C12 C13 -81.4(5)
C7 C11 C15 N2 -47.1(5)
C7 C11 C15 C14 76.3(5)
C8 C7 C11 C10 40.5(5)
C8 C7 C11 C12 -81.7(5)
C8 C7 C11 C15 165.7(4)
C8 C9 C10 C11 14.2(7)
C9 C10 C11 C7 -34.0(6)
C9 C10 C11 C12 86.4(6)
C9 C10 C11 C15 -156.2(5)
C10 C11 C12 C13 163.3(5)
C10 C11 C15 N2 70.0(5)
C10 C11 C15 C14 -166.6(4)
C11 C7 C8 C9 -32.4(5)
C11 C12 C13 C14 -19.3(6)
C12 C11 C15 N2 -165.8(4)
C12 C11 C15 C14 -42.4(5)
C12 C13 C14 C15 -6.6(5)
C13 C14 C15 N2 153.1(4)
C13 C14 C15 C11 30.6(5)
C15 N2 C16 C17 56.4(7)
C15 N2 C16 C21 -127.3(5)
C15 N2 C22 Cu1 -177.4(4)
C15 N2 C22 N1 1.5(7)
C15 C11 C12 C13 37.7(5)
C16 N2 C15 C11 -159.8(5)
C16 N2 C15 C14 81.5(6)
C16 N2 C22 Cu1 4.6(6)
C16 N2 C22 N1 -176.4(5)
C16 C17 C18 C19 -0.3(8)
C17 C16 C21 C20 2.7(7)
C17 C18 C19 C20 1.2(8)
C18 C19 C20 C21 0.0(8)
C19 C20 C21 C16 -1.9(8)
C21 C16 C17 C18 -1.7(7)
C22 N1 C6 C1 59.0(6)
C22 N1 C6 C5 -117.5(5)
C22 N1 C7 C8 -138.9(5)
C22 N1 C7 C11 -26.5(7)
C22 N2 C15 C11 22.3(7)
C22 N2 C15 C14 -96.4(6)
C22 N2 C16 C17 -125.5(5)
C22 N2 C16 C21 50.8(6)
C23 C24 C25 C26 0.3(8)
C24 C23 C28 N3 173.9(4)
C24 C23 C28 C27 -2.8(7)
C24 C25 C26 C27 -1.0(8)
C25 C26 C27 C28 -0.3(7)
C26 C27 C28 N3 -174.5(4)
C26 C27 C28 C23 2.2(7)
C28 N3 C29 C30 -86.7(5)
C28 N3 C29 C33 155.8(4)
C28 N3 C38 Cu1 -2.1(5)
C28 N3 C38 N4 178.3(4)
C28 C23 C24 C25 1.5(8)
C29 N3 C28 C23 113.2(5)
C29 N3 C28 C27 -70.1(6)
C29 N3 C38 Cu1 -175.3(3)
C29 N3 C38 N4 5.0(6)
C29 C30 C31 C32 8.8(6)
C29 C33 C34 C35 135.6(4)
C29 C33 C37 N4 -40.4(5)
C29 C33 C37 C36 -158.1(4)
C30 C29 C33 C32 43.6(5)
C30 C29 C33 C34 168.0(4)
C30 C29 C33 C37 -74.0(4)
C30 C31 C32 C33 17.8(6)
C31 C32 C33 C29 -37.6(5)
C31 C32 C33 C34 -161.6(5)
C31 C32 C33 C37 81.6(5)
C32 C33 C34 C35 -107.8(5)
C32 C33 C37 N4 -152.4(4)
C32 C33 C37 C36 89.9(4)
C33 C29 C30 C31 -32.9(5)
C33 C34 C35 C36 13.1(5)
C34 C33 C37 N4 83.9(4)
C34 C33 C37 C36 -33.8(4)
C34 C35 C36 C37 -34.4(5)
C35 C36 C37 N4 -74.0(5)
C35 C36 C37 C33 42.7(5)
C37 N4 C38 Cu1 -176.7(3)
C37 N4 C38 N3 2.9(7)
C37 N4 C39 C40 -62.7(5)
C37 N4 C39 C44 120.5(5)
C37 C33 C34 C35 12.6(5)
C38 N3 C28 C23 -60.2(6)
C38 N3 C28 C27 116.5(5)
C38 N3 C29 C30 86.3(5)
C38 N3 C29 C33 -31.2(6)
C38 N4 C37 C33 15.7(6)
C38 N4 C37 C36 128.8(5)
C38 N4 C39 C40 115.8(5)
C38 N4 C39 C44 -61.0(5)
C39 N4 C37 C33 -166.0(4)
C39 N4 C37 C36 -52.9(5)
C39 N4 C38 Cu1 4.9(5)
C39 N4 C38 N3 -175.4(4)
C39 C40 C41 C42 -0.2(8)
C40 C39 C44 C43 -1.9(7)
C40 C41 C42 C43 -1.5(8)
C41 C42 C43 C44 1.4(8)
C42 C43 C44 C39 0.2(8)
C44 C39 C40 C41 1.9(7)
C45 O1 C48 C47 -16.0(9)
C48 O1 C45 C1A 26.6(12)
C48 O1 C45 C1B -5.9(11)
C48 C47 C1A C45 14.9(16)
C48 C47 C1B C45 -35.1(14)
C1A C45 C1B C47 -74(3)
C1A C47 C48 O1 0.2(12)
C1A C47 C1B C45 64.5(19)
C1B C45 C1A C47 64(2)
C1B C47 C48 O1 32.7(12)
C1B C47 C1A C45 -73(2)
